data_7206816
loop_
_publ_author_name
'Xiong, Shunshun'
'Li, Shujuan'
'Wang, Sujing'
'Wang, Zhiyong'

_publ_section_title
;
 Multi-functional metal--organic frameworks based on H4mdip: Crystal
 structure, photoluminescence, selective ion-exchange and catalysis
;
_journal_issue 24
_journal_name_full CrystEngComm
_journal_page_first 7236
_journal_paper_doi 10.1039/c1ce05751k
_journal_volume 13
_journal_year 2011
_chemical_formula_sum 'C17 H8 In N0 O8'
_chemical_formula_weight 455.05
_chemical_name_systematic
;
?
;
_space_group_IT_number 62
_symmetry_cell_setting orthorhombic
_symmetry_space_group_name_Hall '-P 2ac 2n'
_symmetry_space_group_name_H-M 'P n m a'
_atom_sites_solution_hydrogens geom
_atom_sites_solution_primary direct
_atom_sites_solution_secondary difmap
_audit_creation_method SHELXL-97
_cell_angle_alpha 90.000(5)
_cell_angle_beta 90.000(5)
_cell_angle_gamma 90.000(5)
_cell_formula_units_Z 4
_cell_length_a 17.379(5)
_cell_length_b 9.906(5)
_cell_length_c 22.043(5)
_cell_measurement_temperature 150(2)
_cell_volume 3795(2)
_computing_structure_refinement 'SHELXL-97 (Sheldrick, 1997)'
_diffrn_ambient_temperature 150(2)
_diffrn_measured_fraction_theta_full 0.973
_diffrn_measured_fraction_theta_max 0.974
_diffrn_radiation_monochromator graphite
_diffrn_radiation_source 'fine-focus sealed tube'
_diffrn_radiation_type CuK\a
_diffrn_radiation_wavelength 1.54184
_diffrn_reflns_av_R_equivalents 0.0542
_diffrn_reflns_av_sigmaI/netI 0.0447
_diffrn_reflns_limit_h_max 19
_diffrn_reflns_limit_h_min -17
_diffrn_reflns_limit_k_max 11
_diffrn_reflns_limit_k_min -7
_diffrn_reflns_limit_l_max 25
_diffrn_reflns_limit_l_min -22
_diffrn_reflns_number 12091
_diffrn_reflns_theta_full 62.80
_diffrn_reflns_theta_max 62.80
_diffrn_reflns_theta_min 3.24
_exptl_absorpt_coefficient_mu 5.161
_exptl_absorpt_correction_T_max 0.5319
_exptl_absorpt_correction_T_min 0.2976
_exptl_absorpt_correction_type multi-scan
_exptl_crystal_colour colorless
_exptl_crystal_density_diffrn 0.796
_exptl_crystal_density_method 'not measured'
_exptl_crystal_description rodlike
_exptl_crystal_F_000 892
_exptl_crystal_size_max 0.31
_exptl_crystal_size_mid 0.15
_exptl_crystal_size_min 0.14
_platon_squeeze_details
;
;
_refine_diff_density_max 2.922
_refine_diff_density_min -0.880
_refine_diff_density_rms 0.100
_refine_ls_extinction_method none
_refine_ls_goodness_of_fit_ref 1.027
_refine_ls_hydrogen_treatment mixed
_refine_ls_matrix_type full
_refine_ls_number_parameters 145
_refine_ls_number_reflns 3165
_refine_ls_number_restraints 3
_refine_ls_restrained_S_all 1.027
_refine_ls_R_factor_all 0.0851
_refine_ls_R_factor_gt 0.0695
_refine_ls_shift/su_max 0.001
_refine_ls_shift/su_mean 0.000
_refine_ls_structure_factor_coef Fsqd
_refine_ls_weighting_details 'calc w=1/[\s^2^(Fo^2^)+(0.1100P)^2^+0.0000P] where P=(Fo^2^+2Fc^2^)/3'
_refine_ls_weighting_scheme calc
_refine_ls_wR_factor_gt 0.1774
_refine_ls_wR_factor_ref 0.1812
_reflns_number_gt 2051
_reflns_number_total 3165
_reflns_threshold_expression >2sigma(I)
_cod_data_source_file c1ce05751k.txt
_cod_data_source_block x0505
_cod_original_sg_symbol_H-M pnma
_cod_database_code 7206816

loop_
_symmetry_equiv_pos_as_xyz
'x, y, z'
'-x+1/2, -y, z+1/2'
'x+1/2, -y+1/2, -z+1/2'
'-x, y+1/2, -z'
'-x, -y, -z'
'x-1/2, y, -z-1/2'
'-x-1/2, y-1/2, z-1/2'
'x, -y-1/2, z'

loop_
_atom_site_label
_atom_site_type_symbol
_atom_site_fract_x
_atom_site_fract_y
_atom_site_fract_z
_atom_site_U_iso_or_equiv
_atom_site_adp_type
_atom_site_occupancy
_atom_site_symmetry_multiplicity
_atom_site_calc_flag
_atom_site_refinement_flags
In1 In 0.41531(4) 0.2500 0.67182(2) 0.0660(3) Uani 1 2 d S
O2 O 0.8984(4) 0.2500 0.7260(2) 0.0747(19) Uani 1 2 d S
O6 O 0.5810(2) 0.5123(6) 0.31953(18) 0.0772(13) Uani 1 1 d U
O4 O 0.5177(3) 0.2500 0.6017(2) 0.0785(19) Uani 1 2 d S
O3 O 0.5361(3) 0.2500 0.6997(2) 0.0653(16) Uani 1 2 d S
O1 O 0.7985(3) 0.2500 0.7847(3) 0.079(2) Uani 1 2 d S
O5 O 0.6394(3) 0.6107(5) 0.39472(19) 0.0798(14) Uani 1 1 d .
C10 C 0.6491(4) 0.3727(7) 0.3872(2) 0.0610(15) Uani 1 1 d U
C2 C 0.6464(5) 0.2500 0.6368(3) 0.064(2) Uani 1 2 d S
C4 C 0.7561(5) 0.2500 0.5691(4) 0.063(2) Uani 1 2 d S
C7 C 0.7727(5) 0.2500 0.6786(4) 0.066(2) Uani 1 2 d S
C9 C 0.6216(4) 0.5029(8) 0.3663(3) 0.0668(16) Uani 1 1 d U
C1 C 0.5618(5) 0.2500 0.6462(4) 0.065(2) Uani 1 2 d S
C11 C 0.6231(6) 0.2500 0.3652(4) 0.058(2) Uani 1 2 d S
C3 C 0.6791(5) 0.2500 0.5780(4) 0.069(3) Uani 1 2 d S
H3 H 0.6460 0.2500 0.5437 0.082 Uiso 1 2 calc SR
C6 C 0.8265(5) 0.2500 0.7325(3) 0.069(3) Uani 1 2 d S
C8 C 0.8045(6) 0.2500 0.6203(4) 0.069(3) Uani 1 2 d S
H8 H 0.8588 0.2500 0.6153 0.083 Uiso 1 2 calc SR
C5 C 0.6969(6) 0.2500 0.6868(4) 0.078(3) Uani 1 2 d S
H5 H 0.6766 0.2500 0.7268 0.094 Uiso 1 2 calc SR
C12 C 0.7058(4) 0.3714(6) 0.4335(2) 0.0600(16) Uani 1 1 d .
H12 H 0.7253 0.4537 0.4494 0.072 Uiso 1 1 calc R
C13 C 0.7321(5) 0.2500 0.4551(4) 0.061(2) Uani 1 2 d S
C16 C 0.7924(6) 0.2500 0.5069(4) 0.081(3) Uani 1 2 d S
H16A H 0.8255 0.1692 0.5028 0.097 Uiso 0.50 1 calc PR
H16B H 0.8255 0.3308 0.5028 0.097 Uiso 0.50 1 calc PR
H11 H 0.582(5) 0.2500 0.329(4) 0.07(3) Uiso 1 2 d S

loop_
_atom_site_aniso_label
_atom_site_aniso_U_11
_atom_site_aniso_U_22
_atom_site_aniso_U_33
_atom_site_aniso_U_23
_atom_site_aniso_U_13
_atom_site_aniso_U_12
In1 0.0583(4) 0.1064(6) 0.0332(3) 0.000 -0.0010(3) 0.000
O2 0.061(5) 0.125(6) 0.038(3) 0.000 -0.003(3) 0.000
O6 0.059(3) 0.125(4) 0.048(2) 0.008(2) -0.0014(17) 0.002(2)
O4 0.055(4) 0.139(6) 0.041(3) 0.000 -0.002(3) 0.000
O3 0.053(4) 0.098(5) 0.044(3) 0.000 0.000(3) 0.000
O1 0.050(4) 0.145(6) 0.042(3) 0.000 -0.001(3) 0.000
O5 0.088(4) 0.100(4) 0.052(2) 0.000(3) 0.003(2) 0.005(3)
C10 0.065(4) 0.077(4) 0.042(3) 0.001(3) 0.016(3) 0.000(3)
C2 0.052(5) 0.100(7) 0.040(4) 0.000 -0.004(4) 0.000
C4 0.057(6) 0.086(7) 0.045(4) 0.000 0.002(4) 0.000
C7 0.055(6) 0.098(7) 0.044(5) 0.000 0.001(4) 0.000
C9 0.064(4) 0.093(4) 0.043(3) 0.007(3) 0.003(2) 0.011(4)
C1 0.065(6) 0.079(7) 0.051(5) 0.000 0.000(5) 0.000
C11 0.068(6) 0.056(6) 0.049(5) 0.000 0.014(4) 0.000
C3 0.063(6) 0.105(8) 0.037(4) 0.000 -0.002(4) 0.000
C6 0.059(6) 0.116(8) 0.031(4) 0.000 -0.010(4) 0.000
C8 0.067(6) 0.099(8) 0.042(4) 0.000 -0.002(4) 0.000
C5 0.082(8) 0.121(9) 0.031(4) 0.000 0.000(4) 0.000
C12 0.072(4) 0.066(4) 0.043(3) -0.007(3) 0.007(3) -0.010(3)
C13 0.072(6) 0.066(6) 0.046(4) 0.000 0.011(4) 0.000
C16 0.065(6) 0.139(9) 0.037(4) 0.000 -0.005(4) 0.000

loop_
_atom_type_symbol
_atom_type_description
_atom_type_scat_dispersion_real
_atom_type_scat_dispersion_imag
_atom_type_scat_source
C C 0.0181 0.0091 'International Tables Vol C Tables 4.2.6.8 and 6.1.1.4'
H H 0.0000 0.0000 'International Tables Vol C Tables 4.2.6.8 and 6.1.1.4'
N N 0.0311 0.0180 'International Tables Vol C Tables 4.2.6.8 and 6.1.1.4'
O O 0.0492 0.0322 'International Tables Vol C Tables 4.2.6.8 and 6.1.1.4'
In In 0.0822 5.0449 'International Tables Vol C Tables 4.2.6.8 and 6.1.1.4'

loop_
_geom_angle_atom_site_label_1
_geom_angle_atom_site_label_2
_geom_angle_atom_site_label_3
_geom_angle
_geom_angle_site_symmetry_1
_geom_angle_site_symmetry_3
O3 In1 O5 126.49(16) . 4_646
O3 In1 O5 126.49(16) . 5_666
O5 In1 O5 76.6(3) 4_646 5_666
O3 In1 O1 138.4(2) . 6_557
O5 In1 O1 83.97(17) 4_646 6_557
O5 In1 O1 83.97(17) 5_666 6_557
O3 In1 O2 81.1(2) . 6_557
O5 In1 O2 126.71(16) 4_646 6_557
O5 In1 O2 126.71(16) 5_666 6_557
O1 In1 O2 57.3(2) 6_557 6_557
O3 In1 O6 87.20(10) . 5_666
O5 In1 O6 133.02(17) 4_646 5_666
O5 In1 O6 56.45(17) 5_666 5_666
O1 In1 O6 89.45(10) 6_557 5_666
O2 In1 O6 85.62(10) 6_557 5_666
O3 In1 O6 87.20(10) . 4_646
O5 In1 O6 56.45(17) 4_646 4_646
O5 In1 O6 133.02(17) 5_666 4_646
O1 In1 O6 89.45(10) 6_557 4_646
O2 In1 O6 85.62(10) 6_557 4_646
O6 In1 O6 170.23(19) 5_666 4_646
O3 In1 O4 57.29(19) . .
O5 In1 O4 83.71(16) 4_646 .
O5 In1 O4 83.71(16) 5_666 .
O1 In1 O4 164.3(2) 6_557 .
O2 In1 O4 138.4(2) 6_557 .
O6 In1 O4 91.85(10) 5_666 .
O6 In1 O4 91.85(10) 4_646 .
O3 In1 C1 28.8(2) . .
O5 In1 C1 105.9(2) 4_646 .
O5 In1 C1 105.9(2) 5_666 .
O1 In1 C1 167.2(2) 6_557 .
O2 In1 C1 109.9(3) 6_557 .
O6 In1 C1 89.47(10) 5_666 .
O6 In1 C1 89.47(10) 4_646 .
O4 In1 C1 28.5(2) . .
O3 In1 C6 109.9(3) . 6_557
O5 In1 C6 106.2(2) 4_646 6_557
O5 In1 C6 106.2(2) 5_666 6_557
O1 In1 C6 28.6(2) 6_557 6_557
O2 In1 C6 28.8(2) 6_557 6_557
O6 In1 C6 87.20(10) 5_666 6_557
O6 In1 C6 87.20(10) 4_646 6_557
O4 In1 C6 167.2(2) . 6_557
C1 In1 C6 138.7(3) . 6_557
O3 In1 C9 108.61(16) . 4_646
O5 In1 C9 28.47(17) 4_646 4_646
O5 In1 C9 105.0(2) 5_666 4_646
O1 In1 C9 85.24(15) 6_557 4_646
O2 In1 C9 106.33(14) 6_557 4_646
O6 In1 C9 161.22(19) 5_666 4_646
O6 In1 C9 28.01(17) 4_646 4_646
O4 In1 C9 88.56(14) . 4_646
C1 In1 C9 99.59(16) . 4_646
C6 In1 C9 96.45(15) 6_557 4_646
O3 In1 C9 108.61(16) . 5_666
O5 In1 C9 105.0(2) 4_646 5_666
O5 In1 C9 28.47(17) 5_666 5_666
O1 In1 C9 85.24(15) 6_557 5_666
O2 In1 C9 106.33(14) 6_557 5_666
O6 In1 C9 28.01(17) 5_666 5_666
O6 In1 C9 161.22(19) 4_646 5_666
O4 In1 C9 88.56(14) . 5_666
C1 In1 C9 99.59(16) . 5_666
C6 In1 C9 96.45(15) 6_557 5_666
C9 In1 C9 133.3(3) 4_646 5_666
C6 O2 In1 90.9(5) . 6_657
C9 O6 In1 89.6(4) . 5_666
C1 O4 In1 86.9(5) . .
C1 O3 In1 94.5(5) . .
C6 O1 In1 92.3(5) . 6_657
C9 O5 In1 95.2(4) . 5_666
C11 C10 C12 118.1(7) . .
C11 C10 C9 124.2(6) . .
C12 C10 C9 117.7(6) . .
C5 C2 C3 117.8(9) . .
C5 C2 C1 120.6(8) . .
C3 C2 C1 121.7(8) . .
C3 C4 C8 118.3(8) . .
C3 C4 C16 123.1(8) . .
C8 C4 C16 118.6(8) . .
C5 C7 C8 121.1(8) . .
C5 C7 C6 120.4(8) . .
C8 C7 C6 118.5(8) . .
O6 C9 O5 118.6(6) . .
O6 C9 C10 120.9(7) . .
O5 C9 C10 120.5(6) . .
O6 C9 In1 62.4(4) . 5_666
O5 C9 In1 56.3(3) . 5_666
C10 C9 In1 174.6(5) . 5_666
O4 C1 O3 121.3(8) . .
O4 C1 C2 119.9(8) . .
O3 C1 C2 118.8(8) . .
O4 C1 In1 64.6(5) . .
O3 C1 In1 56.7(4) . .
C2 C1 In1 175.5(6) . .
C10 C11 C10 122.8(9) . 8_565
C4 C3 C2 122.0(8) . .
O1 C6 O2 119.5(8) . .
O1 C6 C7 118.9(8) . .
O2 C6 C7 121.7(7) . .
O1 C6 In1 59.1(4) . 6_657
O2 C6 In1 60.4(4) . 6_657
C7 C6 In1 178.0(6) . 6_657
C7 C8 C4 120.0(9) . .
C7 C5 C2 120.8(8) . .
C13 C12 C10 119.3(6) . .
C12 C13 C12 122.5(9) 8_565 .
C12 C13 C16 118.7(4) 8_565 .
C12 C13 C16 118.7(4) . .
C4 C16 C13 112.7(8) . .

loop_
_geom_bond_atom_site_label_1
_geom_bond_atom_site_label_2
_geom_bond_distance
_geom_bond_site_symmetry_2
In1 O3 2.186(6) .
In1 O5 2.227(5) 4_646
In1 O5 2.227(5) 5_666
In1 O1 2.245(6) 6_557
In1 O2 2.272(6) 6_557
In1 O6 2.364(6) 5_666
In1 O6 2.364(6) 4_646
In1 O4 2.358(6) .
In1 C1 2.607(9) .
In1 C6 2.614(8) 6_557
In1 C9 2.666(7) 4_646
In1 C9 2.666(7) 5_666
O2 C6 1.258(10) .
O2 In1 2.272(5) 6_657
O6 C9 1.252(7) .
O6 In1 2.364(6) 5_666
O4 C1 1.246(10) .
O3 C1 1.260(10) .
O1 C6 1.250(10) .
O1 In1 2.245(6) 6_657
O5 C9 1.276(8) .
O5 In1 2.227(5) 5_666
C10 C11 1.384(8) .
C10 C12 1.420(8) .
C10 C9 1.450(9) .
C2 C5 1.408(12) .
C2 C3 1.417(11) .
C2 C1 1.485(13) .
C4 C3 1.352(12) .
C4 C8 1.409(12) .
C4 C16 1.509(12) .
C7 C5 1.329(14) .
C7 C8 1.398(11) .
C7 C6 1.511(11) .
C9 In1 2.666(7) 5_666
C11 C10 1.384(8) 8_565
C6 In1 2.614(8) 6_657
C12 C13 1.372(7) .
C13 C12 1.372(7) 8_565
C13 C16 1.549(12) .

loop_
_platon_squeeze_void_nr
_platon_squeeze_void_average_x
_platon_squeeze_void_average_y
_platon_squeeze_void_average_z
_platon_squeeze_void_volume
_platon_squeeze_void_count_electrons
_platon_squeeze_void_content
1 0.006 -0.017 -0.018 2604 779 ' '
